data_2019978
loop_
_publ_author_name
'Schwade, Vania Denise'
'Lang, Ernesto Schulz'
'Floriano, Luana'

_publ_section_title
;
 A three-dimensional metal--organic polymer:
 poly[bis(\m2-pyrimidine-2-thiolato-\k4N1,S:S,N3)lead(II)]
;
_journal_coeditor_code SK3588
_journal_issue 7
_journal_name_full 'Acta Crystallographica Section C Structural Chemistry'
_journal_page_first 1
_journal_paper_doi 10.1107/S2053229615010359
_journal_volume 71
_journal_year 2015
_chemical_formula_iupac '[Pb (C4 H3 N2 S1)2]'
_chemical_formula_moiety 'C8 H6 N4 Pb S2'
_chemical_formula_sum 'C8 H6 N4 Pb S2'
_chemical_formula_weight 429.48
_chemical_name_systematic Poly[bis(\m~2~-pyrimidine-2-thiolato-\k^4^<i>N</i>^1^,<i>S</i>:<i>S</i>,<i>N</i>^3^)lead(II)]
_space_group_IT_number 19
_symmetry_cell_setting orthorhombic
_symmetry_space_group_name_Hall 'P 2ac 2ab'
_symmetry_space_group_name_H-M 'P 21 21 21'
_atom_sites_solution_hydrogens geom
_atom_sites_solution_primary direct
_atom_sites_solution_secondary difmap
_audit_conform_dict_name cif_core.dic
_audit_conform_dict_version 2.4.3
_audit_creation_method 'WinGX routine CIF_UPDATE'
_cell_angle_alpha 90
_cell_angle_beta 90
_cell_angle_gamma 90
_cell_formula_units_Z 4
_cell_length_a 7.6296(3)
_cell_length_b 7.8839(3)
_cell_length_c 18.1151(8)
_cell_measurement_reflns_used 2815
_cell_measurement_temperature 296(2)
_cell_measurement_theta_max 29.35
_cell_measurement_theta_min 2.90
_cell_volume 1089.64(8)
_computing_cell_refinement
;
SAINT (Bruker, 2008)
;
_computing_data_collection
;
APEX2 (Bruker, 2008)
;
_computing_data_reduction
;
SAINT (Bruker, 2008)
;
_computing_molecular_graphics
;
DIAMOND (Brandenburg, 2012)
;
_computing_publication_material
;
WinGX (Farrugia, 2012) and PLATON (Spek, 2009)
;
_computing_structure_refinement
;
SHELXL97 (Sheldrick, 2008)
;
_computing_structure_solution
;
SHELXS97 (Sheldrick, 2008)
;
_diffrn_ambient_temperature 296(2)
_diffrn_measured_fraction_theta_full 0.999
_diffrn_measured_fraction_theta_max 0.999
_diffrn_measurement_device_type 'Bruker APEXII CCD'
_diffrn_measurement_method '\f and \w scans'
_diffrn_radiation_monochromator graphite
_diffrn_radiation_type MoK\a
_diffrn_radiation_wavelength 0.71073
_diffrn_reflns_av_R_equivalents 0.0248
_diffrn_reflns_limit_h_max 10
_diffrn_reflns_limit_h_min -10
_diffrn_reflns_limit_k_max 10
_diffrn_reflns_limit_k_min -4
_diffrn_reflns_limit_l_max 25
_diffrn_reflns_limit_l_min -24
_diffrn_reflns_number 6643
_diffrn_reflns_theta_full 29.66
_diffrn_reflns_theta_max 29.66
_diffrn_reflns_theta_min 2.25
_diffrn_standards_number 0
_exptl_absorpt_coefficient_mu 15.836
_exptl_absorpt_correction_T_max 1.0000
_exptl_absorpt_correction_T_min 0.8816
_exptl_absorpt_correction_type gaussian
_exptl_absorpt_process_details
;
(XPREP and SADABS; Bruker, 2008)
;
_exptl_crystal_colour yellow
_exptl_crystal_density_diffrn 2.618
_exptl_crystal_density_method 'not measured'
_exptl_crystal_description block
_exptl_crystal_F_000 784
_exptl_crystal_size_max 0.17
_exptl_crystal_size_mid 0.08
_exptl_crystal_size_min 0.08
_refine_diff_density_max 0.665
_refine_diff_density_min -0.66
_refine_ls_abs_structure_details
;
Flack (1983), with 1808 Friedel pairs
;
_refine_ls_abs_structure_Flack 0.000(8)
_refine_ls_extinction_method none
_refine_ls_goodness_of_fit_ref 0.687
_refine_ls_hydrogen_treatment constr
_refine_ls_matrix_type full
_refine_ls_number_constraints 0
_refine_ls_number_parameters 136
_refine_ls_number_reflns 2998
_refine_ls_number_restraints 0
_refine_ls_restrained_S_all 0.687
_refine_ls_R_factor_all 0.0242
_refine_ls_R_factor_gt 0.0206
_refine_ls_shift/su_max 0.001
_refine_ls_shift/su_mean 0
_refine_ls_structure_factor_coef Fsqd
_refine_ls_weighting_details 'calc w=1/[\s^2^(Fo^2^)+(0.0282P)^2^+0.5627P] where P=(Fo^2^+2Fc^2^)/3'
_refine_ls_weighting_scheme calc
_refine_ls_wR_factor_gt 0.0455
_refine_ls_wR_factor_ref 0.0475
_reflns_number_gt 2735
_reflns_number_total 2998
_reflns_threshold_expression I>2sigma(I)
_cod_data_source_file sk3588sup1.cif
_cod_data_source_block I
_cod_database_code 2019978

loop_
_symmetry_equiv_pos_as_xyz
'x, y, z'
'x+1/2, -y+1/2, -z'
'-x, y+1/2, -z+1/2'
'-x+1/2, -y, z+1/2'

loop_
_atom_site_type_symbol
_atom_site_label
_atom_site_fract_x
_atom_site_fract_y
_atom_site_fract_z
_atom_site_U_iso_or_equiv
_atom_site_adp_type
_atom_site_calc_flag
_atom_site_refinement_flags
_atom_site_occupancy
_atom_site_symmetry_multiplicity
Pb Pb1 0.45126(2) 0.27672(2) 0.873479(9) 0.02505(5) Uani d . 1 1
S S1 0.4556(2) 0.58450(16) 0.76287(7) 0.0331(3) Uani d . 1 1
S S2 0.6556(2) 0.30154(15) 1.01441(7) 0.0369(3) Uani d . 1 1
N N1 0.7368(7) 0.4339(6) 0.8168(2) 0.0364(10) Uani d . 1 1
N N2 0.7568(7) 0.5361(6) 0.6946(3) 0.0399(11) Uani d . 1 1
N N3 0.7376(7) -0.0152(6) 1.0499(2) 0.0392(11) Uani d . 1 1
N N4 0.6244(7) 0.0309(5) 0.9300(2) 0.0349(10) Uani d . 1 1
C C1 0.6693(7) 0.5123(6) 0.7578(3) 0.0286(10) Uani d . 1 1
C C2 0.9030(8) 0.3824(9) 0.8128(4) 0.0517(17) Uani d . 1 1
H H2 0.9537 0.3307 0.8537 0.062 Uiso calc R 1 1
C C3 1.0002(8) 0.4030(10) 0.7509(4) 0.0599(19) Uani d . 1 1
H H3 1.1159 0.3663 0.7485 0.072 Uiso calc R 1 1
C C4 0.9207(8) 0.4804(9) 0.6919(4) 0.0537(17) Uani d . 1 1
H H4 0.9841 0.4944 0.6485 0.064 Uiso calc R 1 1
C C5 0.6754(7) 0.0875(6) 0.9967(3) 0.0304(11) Uani d . 1 1
C C6 0.7543(9) -0.1799(7) 1.0328(4) 0.0490(16) Uani d . 1 1
H H6 0.7965 -0.2539 1.0686 0.059 Uiso calc R 1 1
C C7 0.7117(9) -0.2433(7) 0.9647(4) 0.0536(17) Uani d . 1 1
H H7 0.727 -0.3575 0.9534 0.064 Uiso calc R 1 1
C C8 0.6458(10) -0.1319(7) 0.9139(3) 0.0451(14) Uani d . 1 1
H H8 0.6153 -0.1711 0.8672 0.054 Uiso calc R 1 1

loop_
_atom_site_aniso_label
_atom_site_aniso_U_11
_atom_site_aniso_U_22
_atom_site_aniso_U_33
_atom_site_aniso_U_12
_atom_site_aniso_U_13
_atom_site_aniso_U_23
Pb1 0.02997(8) 0.02707(7) 0.01812(7) 0.00061(7) 0.00028(8) 0.00074(6)
S1 0.0345(6) 0.0378(6) 0.0270(6) 0.0044(7) 0.0027(7) 0.0065(5)
S2 0.0526(8) 0.0288(6) 0.0293(6) 0.0003(6) -0.0099(6) -0.0032(5)
N1 0.037(2) 0.047(3) 0.026(2) -0.006(2) -0.011(2) 0.0091(19)
N2 0.038(3) 0.049(3) 0.033(2) 0.006(2) 0.007(2) 0.013(2)
N3 0.051(3) 0.032(2) 0.034(2) -0.001(2) -0.018(2) 0.0072(19)
N4 0.046(3) 0.032(2) 0.027(2) 0.004(2) -0.005(2) -0.0033(17)
C1 0.032(2) 0.028(2) 0.026(2) 0.002(2) -0.003(2) 0.0022(19)
C2 0.044(4) 0.057(4) 0.054(4) 0.003(3) -0.016(3) 0.015(3)
C3 0.029(3) 0.078(5) 0.073(5) 0.007(3) 0.003(3) 0.026(4)
C4 0.039(4) 0.061(4) 0.061(4) 0.004(3) 0.015(3) 0.014(3)
C5 0.030(3) 0.031(2) 0.031(3) -0.005(2) 0.002(2) 0.000(2)
C6 0.045(3) 0.033(3) 0.070(4) 0.001(3) -0.014(3) 0.018(3)
C7 0.062(4) 0.026(3) 0.073(4) -0.002(3) -0.006(4) -0.004(3)
C8 0.061(4) 0.037(3) 0.037(3) 0.002(3) -0.008(3) -0.006(2)

loop_
_atom_type_symbol
_atom_type_description
_atom_type_scat_dispersion_real
_atom_type_scat_dispersion_imag
_atom_type_scat_source
C C 0.0033 0.0016 'International Tables Vol C Tables 4.2.6.8 and 6.1.1.4'
H H 0 0 'International Tables Vol C Tables 4.2.6.8 and 6.1.1.4'
N N 0.0061 0.0033 'International Tables Vol C Tables 4.2.6.8 and 6.1.1.4'
S S 0.1246 0.1234 'International Tables Vol C Tables 4.2.6.8 and 6.1.1.4'
Pb Pb -3.3944 10.1111 'International Tables Vol C Tables 4.2.6.8 and 6.1.1.4'

loop_
_geom_angle_atom_site_label_1
_geom_angle_atom_site_label_2
_geom_angle_atom_site_label_3
_geom_angle_site_symmetry_1
_geom_angle_site_symmetry_3
_geom_angle
N4 Pb1 N1 . . 94.75(15)
N4 Pb1 N2 . 3_646 87.44(16)
N1 Pb1 N2 . 3_646 127.35(14)
N4 Pb1 S1 . 3_646 79.84(10)
N1 Pb1 S1 . 3_646 74.17(10)
N2 Pb1 S1 3_646 3_646 54.45(10)
N4 Pb1 S2 . . 55.96(10)
N1 Pb1 S2 . . 82.79(9)
N2 Pb1 S2 3_646 . 136.35(11)
S1 Pb1 S2 3_646 . 127.90(4)
N4 Pb1 S2 . 2_457 87.87(12)
N1 Pb1 S2 . 2_457 157.73(10)
N2 Pb1 S2 3_646 2_457 74.80(10)
S1 Pb1 S2 3_646 2_457 127.96(4)
S2 Pb1 S2 . 2_457 80.406(12)
N4 Pb1 S1 . . 146.43(12)
N1 Pb1 S1 . . 52.95(10)
N2 Pb1 S1 3_646 . 104.54(11)
S1 Pb1 S1 3_646 . 82.071(12)
S2 Pb1 S1 . . 119.11(4)
S2 Pb1 S1 2_457 . 125.36(4)
C1 S1 Pb1 . 3_656 84.17(17)
C1 S1 Pb1 . . 77.88(17)
Pb1 S1 Pb1 3_656 . 157.10(5)
C5 S2 Pb1 . . 79.82(17)
C5 S2 Pb1 . 2_557 82.13(18)
Pb1 S2 Pb1 . 2_557 157.53(5)
C2 N1 C1 . . 117.6(5)
C2 N1 Pb1 . . 130.3(4)
C1 N1 Pb1 . . 101.8(3)
C4 N2 C1 . . 117.1(5)
C4 N2 Pb1 . 3_656 138.7(4)
C1 N2 Pb1 . 3_656 101.1(3)
C6 N3 C5 . . 116.9(5)
C8 N4 C5 . . 118.9(5)
C8 N4 Pb1 . . 135.1(4)
C5 N4 Pb1 . . 104.9(3)
N1 C2 C3 . . 122.0(6)
N1 C2 H2 . . 119
C3 C2 H2 . . 119
C2 C3 C4 . . 117.2(6)
C2 C3 H3 . . 121.4
C4 C3 H3 . . 121.4
N2 C4 C3 . . 122.3(6)
N2 C4 H4 . . 118.9
C3 C4 H4 . . 118.9
N2 C1 N1 . . 123.8(5)
N2 C1 S1 . . 118.0(4)
N1 C1 S1 . . 118.2(4)
N3 C5 N4 . . 123.0(5)
N3 C5 S2 . . 119.2(4)
N4 C5 S2 . . 117.8(4)
N3 C6 C7 . . 122.6(5)
N3 C6 H6 . . 118.7
C7 C6 H6 . . 118.7
C8 C7 C6 . . 117.3(5)
C8 C7 H7 . . 121.4
C6 C7 H7 . . 121.4
N4 C8 C7 . . 121.3(5)
N4 C8 H8 . . 119.4
C7 C8 H8 . . 119.4

loop_
_geom_bond_atom_site_label_1
_geom_bond_atom_site_label_2
_geom_bond_site_symmetry_2
_geom_bond_distance
_geom_bond_publ_flag
Pb1 N1 . 2.709(5) y
Pb1 N2 3_646 2.764(5) y
Pb1 N4 . 2.559(5) y
Pb1 N3 2_457 2.849(5) y
Pb1 S1 . 3.1471(12) y
Pb1 S2 . 2.9976(13) y
Pb1 S1 3_646 2.9836(12) y
Pb1 S2 2_457 3.0976(14) y
S1 C1 . 1.730(5) ?
S1 Pb1 3_656 2.9837(12) ?
S2 C5 . 1.724(5) ?
S2 Pb1 2_557 3.0975(14) ?
N1 C2 . 1.334(8) ?
N1 C1 . 1.338(6) ?
N2 C4 . 1.327(8) ?
N2 C1 . 1.337(6) ?
N2 Pb1 3_656 2.764(5) ?
N3 C6 . 1.340(7) ?
N3 C5 . 1.345(6) ?
N4 C8 . 1.327(7) ?
N4 C5 . 1.345(6) ?
C2 C3 . 1.353(10) ?
C2 H2 . 0.93 ?
C3 C4 . 1.372(9) ?
C3 H3 . 0.93 ?
C4 H4 . 0.93 ?
C6 C7 . 1.371(9) ?
C6 H6 . 0.93 ?
C7 C8 . 1.367(8) ?
C7 H7 . 0.93 ?
C8 H8 . 0.93 ?

loop_
_geom_torsion_atom_site_label_1
_geom_torsion_atom_site_label_2
_geom_torsion_atom_site_label_3
_geom_torsion_atom_site_label_4
_geom_torsion_site_symmetry_1
_geom_torsion_site_symmetry_4
_geom_torsion
N4 Pb1 S1 C1 . . -3.4(3)
N1 Pb1 S1 C1 . . 14.8(2)
N2 Pb1 S1 C1 3_646 . -111.3(2)
S1 Pb1 S1 C1 3_646 . -61.31(17)
S2 Pb1 S1 C1 . . 67.92(17)
S2 Pb1 S1 C1 2_457 . 167.20(17)
N4 Pb1 S1 Pb1 . 3_656 35.7(2)
N1 Pb1 S1 Pb1 . 3_656 53.97(18)
N2 Pb1 S1 Pb1 3_646 3_656 -72.16(18)
S1 Pb1 S1 Pb1 3_646 3_656 -22.14(11)
S2 Pb1 S1 Pb1 . 3_656 107.09(14)
S2 Pb1 S1 Pb1 2_457 3_656 -153.64(13)
N4 Pb1 S2 C5 . . -6.2(2)
N1 Pb1 S2 C5 . . -106.9(2)
N2 Pb1 S2 C5 3_646 . 32.0(2)
S1 Pb1 S2 C5 3_646 . -43.48(19)
S2 Pb1 S2 C5 2_457 . 87.74(18)
S1 Pb1 S2 C5 . . -146.98(17)
N4 Pb1 S2 Pb1 . 2_557 30.85(18)
N1 Pb1 S2 Pb1 . 2_557 -69.88(17)
N2 Pb1 S2 Pb1 3_646 2_557 69.0(2)
S1 Pb1 S2 Pb1 3_646 2_557 -6.43(16)
S2 Pb1 S2 Pb1 2_457 2_557 124.79(16)
S1 Pb1 S2 Pb1 . 2_557 -109.93(13)
N4 Pb1 N1 C2 . . 8.0(6)
N2 Pb1 N1 C2 3_646 . -82.4(6)
S1 Pb1 N1 C2 3_646 . -70.0(6)
S2 Pb1 N1 C2 . . 62.8(6)
S2 Pb1 N1 C2 2_457 . 104.0(6)
S1 Pb1 N1 C2 . . -162.0(6)
N4 Pb1 N1 C1 . . 150.7(3)
N2 Pb1 N1 C1 3_646 . 60.3(4)
S1 Pb1 N1 C1 3_646 . 72.7(3)
S2 Pb1 N1 C1 . . -154.5(3)
S2 Pb1 N1 C1 2_457 . -113.3(3)
S1 Pb1 N1 C1 . . -19.3(3)
N1 Pb1 N4 C8 . . -106.7(6)
N2 Pb1 N4 C8 3_646 . 20.6(6)
S1 Pb1 N4 C8 3_646 . -33.8(6)
S2 Pb1 N4 C8 . . 175.3(7)
S2 Pb1 N4 C8 2_457 . 95.4(6)
S1 Pb1 N4 C8 . . -92.2(6)
N1 Pb1 N4 C5 . . 86.1(3)
N2 Pb1 N4 C5 3_646 . -146.6(4)
S1 Pb1 N4 C5 3_646 . 159.1(4)
S2 Pb1 N4 C5 . . 8.1(3)
S2 Pb1 N4 C5 2_457 . -71.7(3)
S1 Pb1 N4 C5 . . 100.6(3)
C1 N1 C2 C3 . . -1.9(10)
Pb1 N1 C2 C3 . . 136.2(6)
N1 C2 C3 C4 . . 0.2(12)
C1 N2 C4 C3 . . -0.7(10)
Pb1 N2 C4 C3 3_656 . 154.9(6)
C2 C3 C4 N2 . . 1.1(12)
C4 N2 C1 N1 . . -1.2(9)
Pb1 N2 C1 N1 3_656 . -165.0(4)
C4 N2 C1 S1 . . 179.7(5)
Pb1 N2 C1 S1 3_656 . 15.9(4)
C2 N1 C1 N2 . . 2.4(8)
Pb1 N1 C1 N2 . . -146.2(5)
C2 N1 C1 S1 . . -178.5(5)
Pb1 N1 C1 S1 . . 32.9(4)
Pb1 S1 C1 N2 3_656 . -14.5(4)
Pb1 S1 C1 N2 . . 151.2(4)
Pb1 S1 C1 N1 3_656 . 166.4(4)
Pb1 S1 C1 N1 . . -27.9(4)
C6 N3 C5 N4 . . 2.7(9)
C6 N3 C5 S2 . . -178.5(5)
C8 N4 C5 N3 . . -4.1(9)
Pb1 N4 C5 N3 . . 165.6(5)
C8 N4 C5 S2 . . 177.0(5)
Pb1 N4 C5 S2 . . -13.3(5)
Pb1 S2 C5 N3 . . -167.8(5)
Pb1 S2 C5 N3 2_557 . 25.7(4)
Pb1 S2 C5 N4 . . 11.1(4)
Pb1 S2 C5 N4 2_557 . -155.5(4)
C5 N3 C6 C7 . . 0.3(10)
N3 C6 C7 C8 . . -1.7(11)
C5 N4 C8 C7 . . 2.6(10)
Pb1 N4 C8 C7 . . -163.2(5)
C6 C7 C8 N4 . . 0.2(11)

_cod_database_fobs_code 2019978
